data_7205067
loop_
_publ_author_name
'Luciawati, Fera'
'Higham, Luke T.'
'Strauss, Christopher R.'
'Scott, Janet L.'

_publ_section_title
;
 Horning-crown diamine complexes and salts: proton transfer mediated by
 solid-state intermolecular hydrogen bonding
;
_journal_issue 1
_journal_name_full CrystEngComm
_journal_page_first 167
_journal_paper_doi 10.1039/c003571h
_journal_volume 13
_journal_year 2011
_chemical_formula_moiety 'C44 H40 O6,C3 H10 N2,C1 H Cl3'
_chemical_formula_sum 'C48 H51 Cl3 N2 O6'
_chemical_formula_weight 858.26
_chemical_name_common
;
(3,4:9,10:18,19:24,25-tetrabenzo-5,8,20,23-tetraoxa-tricyclo
(25.3.1.112,16)dotriaconta-1(30),3,9,12,14,16(32),18, 24,27(31), 28-
decaene-31,32-diol) propylenediamine inclusion complex
;
_chemical_name_systematic
;
(3,4:9,10:18,19:24,25-tetrabenzo-5,8,20,23-tetraoxa-tricyclo
[25.3.1.112,16]dotriaconta-1(30),3,9,12,14,16(32),18, 24,27(31),
28-decaene-31,32-diol) propylenediamine inclusion complex
;
_space_group_IT_number 2
_space_group_name_Hall '-P 1'
_symmetry_cell_setting triclinic
_symmetry_space_group_name_Hall '-P 1'
_symmetry_space_group_name_H-M 'P -1'
_atom_sites_solution_hydrogens geom
_atom_sites_solution_primary direct
_atom_sites_solution_secondary difmap
_audit_creation_method SHELXL-97
_cell_angle_alpha 113.964(1)
_cell_angle_beta 93.672(1)
_cell_angle_gamma 108.788(1)
_cell_formula_units_Z 2
_cell_length_a 12.6805(2)
_cell_length_b 13.8085(3)
_cell_length_c 14.8731(3)
_cell_measurement_temperature 123(2)
_cell_volume 2195.08(8)
_computing_cell_refinement 'Nonius collect'
_computing_data_collection 'Nonius collect'
_computing_data_reduction 'Nonius collect'
_computing_molecular_graphics X-seed
_computing_publication_material ciftab
_computing_structure_refinement 'SHELXL-97 (Sheldrick, 1997)'
_computing_structure_solution 'SHELXS-97 (Sheldrick, 1990)'
_diffrn_ambient_temperature 123(2)
_diffrn_measured_fraction_theta_full 0.980
_diffrn_measured_fraction_theta_max 0.980
_diffrn_measurement_device_type 'Enraf Nonius Kappa CCD'
_diffrn_measurement_method 'phi and omega scans'
_diffrn_radiation_monochromator graphite
_diffrn_radiation_source 'fine-focus sealed tube'
_diffrn_radiation_type MoK\a
_diffrn_radiation_wavelength 0.71073
_diffrn_reflns_av_R_equivalents 0.0000
_diffrn_reflns_av_sigmaI/netI 0.1075
_diffrn_reflns_limit_h_max 16
_diffrn_reflns_limit_h_min 0
_diffrn_reflns_limit_k_max 17
_diffrn_reflns_limit_k_min -18
_diffrn_reflns_limit_l_max 19
_diffrn_reflns_limit_l_min -19
_diffrn_reflns_number 10317
_diffrn_reflns_theta_full 27.92
_diffrn_reflns_theta_max 27.92
_diffrn_reflns_theta_min 1.94
_exptl_absorpt_coefficient_mu 0.260
_exptl_absorpt_correction_type none
_exptl_crystal_colour colourless
_exptl_crystal_density_diffrn 1.299
_exptl_crystal_density_method 'not measured'
_exptl_crystal_description needles
_exptl_crystal_F_000 904
_exptl_crystal_size_max 0.40
_exptl_crystal_size_mid 0.17
_exptl_crystal_size_min 0.10
_refine_diff_density_max 0.617
_refine_diff_density_min -0.669
_refine_diff_density_rms 0.063
_refine_ls_extinction_method none
_refine_ls_goodness_of_fit_ref 1.017
_refine_ls_hydrogen_treatment mixed
_refine_ls_matrix_type full
_refine_ls_number_parameters 556
_refine_ls_number_reflns 10317
_refine_ls_number_restraints 0
_refine_ls_restrained_S_all 1.017
_refine_ls_R_factor_all 0.1350
_refine_ls_R_factor_gt 0.0555
_refine_ls_shift/su_max 0.000
_refine_ls_shift/su_mean 0.000
_refine_ls_structure_factor_coef Fsqd
_refine_ls_weighting_details 'calc w=1/[\s^2^(Fo^2^)+(0.0586P)^2^+0.0000P] where P=(Fo^2^+2Fc^2^)/3'
_refine_ls_weighting_scheme calc
_refine_ls_wR_factor_gt 0.1105
_refine_ls_wR_factor_ref 0.1340
_reflns_number_gt 5653
_reflns_number_total 10317
_reflns_threshold_expression >2sigma(I)
_cod_data_source_file C003571H.TXT
_cod_data_source_block 1b
_cod_original_cell_volume 2195.08(7)
_cod_database_code 7205067

loop_
_symmetry_equiv_pos_as_xyz
'x, y, z'
'-x, -y, -z'

loop_
_atom_site_label
_atom_site_type_symbol
_atom_site_fract_x
_atom_site_fract_y
_atom_site_fract_z
_atom_site_U_iso_or_equiv
_atom_site_adp_type
_atom_site_occupancy
_atom_site_symmetry_multiplicity
_atom_site_calc_flag
_atom_site_refinement_flags
_atom_site_disorder_assembly
_atom_site_disorder_group
O1 O 0.33850(13) 0.93906(14) 0.42153(11) 0.0238(4) Uani 1 1 d . . .
H1O H 0.396(2) 0.953(2) 0.3955(18) 0.037(8) Uiso 1 1 d . . .
C1 C 0.24728(18) 0.84173(19) 0.36042(15) 0.0177(5) Uani 1 1 d . . .
O2 O 0.56923(13) 0.76987(14) 0.20049(11) 0.0255(4) Uani 1 1 d . . .
C2 C 0.25468(18) 0.7517(2) 0.27531(15) 0.0195(5) Uani 1 1 d . . .
O3 O 0.23190(13) 1.14442(13) 0.64628(10) 0.0235(4) Uani 1 1 d . . .
C3 C 0.36722(19) 0.7531(2) 0.24839(16) 0.0225(5) Uani 1 1 d . . .
H3A H 0.3640 0.6735 0.2189 0.027 Uiso 1 1 calc R . .
H3B H 0.4275 0.7980 0.3115 0.027 Uiso 1 1 calc R . .
C4 C 0.40301(18) 0.80210(19) 0.17507(15) 0.0188(5) Uani 1 1 d . . .
C5 C 0.50895(18) 0.80672(19) 0.15021(15) 0.0192(5) Uani 1 1 d . . .
C6 C 0.67868(18) 0.7708(2) 0.18234(15) 0.0237(6) Uani 1 1 d . . .
H6A H 0.7268 0.8457 0.1867 0.028 Uiso 1 1 calc R . .
H6B H 0.6705 0.7098 0.1144 0.028 Uiso 1 1 calc R . .
C7 C 0.26909(19) 1.2498(2) 0.73767(15) 0.0238(6) Uani 1 1 d . . .
H7A H 0.2034 1.2715 0.7559 0.029 Uiso 1 1 calc R . .
H7B H 0.3260 1.3123 0.7292 0.029 Uiso 1 1 calc R . .
C8 C 0.18929(17) 1.14310(19) 0.55839(15) 0.0177(5) Uani 1 1 d . . .
C9 C 0.14259(18) 1.03443(19) 0.47462(15) 0.0174(5) Uani 1 1 d . . .
C10 C 0.13972(18) 0.92961(19) 0.48502(15) 0.0186(5) Uani 1 1 d . . .
H10A H 0.0694 0.9003 0.5071 0.022 Uiso 1 1 calc R . .
H10B H 0.2058 0.9524 0.5387 0.022 Uiso 1 1 calc R . .
C11 C 0.14276(18) 0.83365(19) 0.38969(15) 0.0169(5) Uani 1 1 d . . .
C12 C 0.04525(18) 0.7376(2) 0.32941(15) 0.0204(5) Uani 1 1 d . . .
H12 H -0.0260 0.7317 0.3480 0.024 Uiso 1 1 calc R . .
C13 C 0.05013(19) 0.6500(2) 0.24263(15) 0.0229(5) Uani 1 1 d . . .
H13 H -0.0176 0.5857 0.2011 0.027 Uiso 1 1 calc R . .
C14 C 0.15436(19) 0.65709(19) 0.21694(15) 0.0222(5) Uani 1 1 d . . .
H14 H 0.1577 0.5961 0.1583 0.027 Uiso 1 1 calc R . .
C15 C 0.33766(19) 0.8400(2) 0.13042(15) 0.0239(6) Uani 1 1 d . . .
H15 H 0.2663 0.8387 0.1471 0.029 Uiso 1 1 calc R . .
C16 C 0.3739(2) 0.8800(2) 0.06149(17) 0.0310(6) Uani 1 1 d . . .
H16 H 0.3281 0.9068 0.0321 0.037 Uiso 1 1 calc R . .
C17 C 0.4770(2) 0.8807(2) 0.03585(17) 0.0292(6) Uani 1 1 d . . .
H17 H 0.5010 0.9061 -0.0127 0.035 Uiso 1 1 calc R . .
C18 C 0.54530(19) 0.8446(2) 0.08049(15) 0.0239(6) Uani 1 1 d . . .
H18 H 0.6165 0.8458 0.0634 0.029 Uiso 1 1 calc R . .
C19 C 0.19030(18) 1.2403(2) 0.55029(16) 0.0217(5) Uani 1 1 d . . .
H19 H 0.2233 1.3135 0.6074 0.026 Uiso 1 1 calc R . .
C20 C 0.1430(2) 1.2299(2) 0.45860(17) 0.0259(6) Uani 1 1 d . . .
H20 H 0.1430 1.2960 0.4530 0.031 Uiso 1 1 calc R . .
C21 C 0.0958(2) 1.1238(2) 0.37550(17) 0.0294(6) Uani 1 1 d . . .
H21 H 0.0625 1.1163 0.3128 0.035 Uiso 1 1 calc R . .
C22 C 0.0975(2) 1.0281(2) 0.38440(16) 0.0269(6) Uani 1 1 d . . .
H22 H 0.0665 0.9556 0.3264 0.032 Uiso 1 1 calc R . .
O1' O 0.42442(14) 0.54669(15) 0.63229(11) 0.0251(4) Uani 1 1 d . . .
H1'O H 0.495(3) 0.587(3) 0.625(2) 0.067(10) Uiso 1 1 d . . .
C1' C 0.42121(18) 0.55068(19) 0.72507(15) 0.0183(5) Uani 1 1 d . . .
O2' O 0.15241(13) 0.56009(13) 0.51595(10) 0.0234(4) Uani 1 1 d . . .
C2' C 0.31805(17) 0.54776(18) 0.75581(15) 0.0173(5) Uani 1 1 d . . .
O3' O 0.81718(11) 0.56219(13) 0.68785(10) 0.0223(4) Uani 1 1 d . . .
C3' C 0.22014(18) 0.53978(19) 0.68611(16) 0.0197(5) Uani 1 1 d . . .
H3'1 H 0.1477 0.5020 0.7012 0.024 Uiso 1 1 calc R . .
H3'2 H 0.2196 0.4897 0.6158 0.024 Uiso 1 1 calc R . .
C4' C 0.22255(17) 0.65289(19) 0.69223(15) 0.0180(5) Uani 1 1 d . . .
C5' C 0.18408(18) 0.6594(2) 0.60515(15) 0.0193(5) Uani 1 1 d . . .
C6' C 0.10680(19) 0.5617(2) 0.42589(15) 0.0220(5) Uani 1 1 d . . .
H6'1 H 0.1637 0.6208 0.4135 0.026 Uiso 1 1 calc R . .
H6'2 H 0.0371 0.5793 0.4325 0.026 Uiso 1 1 calc R . .
C7' C 0.92108(18) 0.5553(2) 0.65937(15) 0.0213(5) Uani 1 1 d . . .
H7'1 H 0.9756 0.5678 0.7175 0.026 Uiso 1 1 calc R . .
H7'2 H 0.9567 0.6149 0.6377 0.026 Uiso 1 1 calc R . .
C8' C 0.82207(18) 0.66491(19) 0.76000(14) 0.0181(5) Uani 1 1 d . . .
C9' C 0.71939(18) 0.66269(19) 0.79217(15) 0.0188(5) Uani 1 1 d . . .
C10' C 0.61976(18) 0.5484(2) 0.75080(16) 0.0226(5) Uani 1 1 d . . .
H10C H 0.6026 0.5143 0.6761 0.027 Uiso 1 1 calc R . .
H10D H 0.6437 0.4967 0.7701 0.027 Uiso 1 1 calc R . .
C11' C 0.51122(18) 0.55184(19) 0.78521(15) 0.0195(5) Uani 1 1 d . . .
C12' C 0.49776(19) 0.55393(19) 0.87852(16) 0.0228(5) Uani 1 1 d . . .
H12' H 0.5584 0.5549 0.9202 0.027 Uiso 1 1 calc R . .
C13' C 0.39905(19) 0.5546(2) 0.91146(16) 0.0230(5) Uani 1 1 d . . .
H13' H 0.3924 0.5578 0.9758 0.028 Uiso 1 1 calc R . .
C14' C 0.30894(18) 0.55061(19) 0.84980(16) 0.0209(5) Uani 1 1 d . . .
H14' H 0.2402 0.5498 0.8720 0.025 Uiso 1 1 calc R . .
C15' C 0.25575(19) 0.7505(2) 0.78371(17) 0.0255(6) Uani 1 1 d . . .
H15' H 0.2828 0.7481 0.8435 0.031 Uiso 1 1 calc R . .
C16' C 0.2505(2) 0.8518(2) 0.79003(17) 0.0312(6) Uani 1 1 d . . .
H16' H 0.2747 0.9180 0.8535 0.037 Uiso 1 1 calc R . .
C17' C 0.2099(2) 0.8561(2) 0.70394(17) 0.0288(6) Uani 1 1 d . . .
H17' H 0.2045 0.9248 0.7083 0.035 Uiso 1 1 calc R . .
C18' C 0.17691(19) 0.7598(2) 0.61084(17) 0.0233(5) Uani 1 1 d . . .
H18' H 0.1496 0.7627 0.5514 0.028 Uiso 1 1 calc R . .
C19' C 0.91898(19) 0.7657(2) 0.80110(15) 0.0232(5) Uani 1 1 d . . .
H19' H 0.9887 0.7660 0.7811 0.028 Uiso 1 1 calc R . .
C20' C 0.9128(2) 0.8661(2) 0.87167(16) 0.0276(6) Uani 1 1 d . . .
H20' H 0.9787 0.9353 0.8997 0.033 Uiso 1 1 calc R . .
C21' C 0.8129(2) 0.8668(2) 0.90139(17) 0.0303(6) Uani 1 1 d . . .
H21' H 0.8090 0.9362 0.9486 0.036 Uiso 1 1 calc R . .
C22' C 0.7169(2) 0.7645(2) 0.86171(16) 0.0263(6) Uani 1 1 d . . .
H22' H 0.6481 0.7651 0.8832 0.032 Uiso 1 1 calc R . .
N1 N 0.53504(18) 0.03903(19) 0.38533(17) 0.0305(5) Uani 1 1 d . . .
H1NA H 0.549(2) 0.032(2) 0.330(2) 0.036(8) Uiso 1 1 d . . .
H1NB H 0.590(3) 0.020(3) 0.415(2) 0.056(9) Uiso 1 1 d . . .
C1G C 0.5433(2) 0.1564(2) 0.45051(17) 0.0291(6) Uani 1 1 d . . .
H1G1 H 0.6239 0.2102 0.4690 0.035 Uiso 1 1 calc R . .
H1G2 H 0.5198 0.1596 0.5135 0.035 Uiso 1 1 calc R . .
C2G C 0.4692(2) 0.1937(2) 0.39901(17) 0.0311(6) Uani 1 1 d . . .
H2G1 H 0.3915 0.1329 0.3692 0.037 Uiso 1 1 calc R . .
H2G2 H 0.5016 0.2053 0.3437 0.037 Uiso 1 1 calc R . .
C3G C 0.4618(2) 0.3042(2) 0.47359(17) 0.0309(6) Uani 1 1 d . . .
H3G1 H 0.4210 0.2900 0.5243 0.037 Uiso 1 1 calc R . .
H3G2 H 0.5399 0.3619 0.5096 0.037 Uiso 1 1 calc R . .
N2 N 0.40172(19) 0.3499(2) 0.42321(17) 0.0306(5) Uani 1 1 d . . .
H2NB H 0.385(2) 0.404(2) 0.4675(18) 0.031(8) Uiso 1 1 d . . .
H2NA H 0.333(2) 0.294(3) 0.382(2) 0.049(9) Uiso 1 1 d . . .
C1Z C -0.0605(2) 0.7088(2) 0.00399(17) 0.0360(7) Uani 1 1 d . . .
H1Z H -0.0959 0.7246 -0.0479 0.043 Uiso 1 1 calc R . .
Cl1 Cl -0.16684(6) 0.60346(6) 0.01969(5) 0.0415(2) Uani 1 1 d . . .
Cl2 Cl 0.04811(6) 0.66075(7) -0.04021(5) 0.0526(2) Uani 1 1 d . . .
Cl3 Cl -0.00202(8) 0.83648(7) 0.11634(5) 0.0643(3) Uani 1 1 d . . .

loop_
_atom_site_aniso_label
_atom_site_aniso_U_11
_atom_site_aniso_U_22
_atom_site_aniso_U_33
_atom_site_aniso_U_23
_atom_site_aniso_U_13
_atom_site_aniso_U_12
O1 0.0176(9) 0.0215(10) 0.0248(8) 0.0076(7) 0.0046(7) 0.0019(7)
C1 0.0197(12) 0.0156(12) 0.0202(11) 0.0103(10) 0.0023(9) 0.0070(10)
O2 0.0231(8) 0.0371(11) 0.0282(8) 0.0194(8) 0.0116(7) 0.0187(8)
C2 0.0221(12) 0.0229(13) 0.0196(11) 0.0121(10) 0.0073(9) 0.0123(11)
O3 0.0329(9) 0.0169(9) 0.0158(7) 0.0035(7) -0.0018(7) 0.0101(7)
C3 0.0277(13) 0.0256(14) 0.0227(11) 0.0133(10) 0.0107(10) 0.0163(11)
C4 0.0222(12) 0.0164(12) 0.0155(10) 0.0047(9) 0.0038(9) 0.0082(10)
C5 0.0223(12) 0.0179(13) 0.0136(10) 0.0038(9) 0.0007(9) 0.0079(10)
C6 0.0231(13) 0.0274(14) 0.0208(11) 0.0076(10) 0.0079(10) 0.0135(11)
C7 0.0224(12) 0.0217(13) 0.0227(11) 0.0033(10) 0.0042(10) 0.0117(11)
C8 0.0167(11) 0.0210(13) 0.0196(11) 0.0106(10) 0.0063(9) 0.0098(10)
C9 0.0195(11) 0.0178(13) 0.0196(11) 0.0105(10) 0.0081(9) 0.0093(10)
C10 0.0216(12) 0.0185(13) 0.0174(10) 0.0086(9) 0.0055(9) 0.0087(10)
C11 0.0205(12) 0.0164(12) 0.0170(10) 0.0090(9) 0.0043(9) 0.0089(10)
C12 0.0185(12) 0.0251(14) 0.0226(11) 0.0145(10) 0.0060(9) 0.0093(11)
C13 0.0228(13) 0.0176(13) 0.0208(11) 0.0077(10) 0.0013(9) 0.0010(10)
C14 0.0332(14) 0.0168(13) 0.0168(11) 0.0062(9) 0.0078(10) 0.0111(11)
C15 0.0217(12) 0.0305(15) 0.0209(11) 0.0117(11) 0.0036(9) 0.0116(11)
C16 0.0322(14) 0.0392(17) 0.0304(13) 0.0216(12) 0.0041(11) 0.0173(13)
C17 0.0342(14) 0.0334(16) 0.0239(12) 0.0177(11) 0.0079(11) 0.0112(12)
C18 0.0230(13) 0.0236(14) 0.0203(11) 0.0077(10) 0.0053(10) 0.0059(11)
C19 0.0216(12) 0.0204(13) 0.0248(12) 0.0102(10) 0.0072(9) 0.0097(11)
C20 0.0312(14) 0.0239(14) 0.0365(13) 0.0212(11) 0.0157(11) 0.0161(12)
C21 0.0455(16) 0.0300(16) 0.0224(12) 0.0170(11) 0.0076(11) 0.0192(13)
C22 0.0382(14) 0.0264(15) 0.0184(11) 0.0093(10) 0.0067(10) 0.0161(12)
O1' 0.0257(9) 0.0312(10) 0.0209(8) 0.0152(7) 0.0078(7) 0.0086(8)
C1' 0.0209(12) 0.0134(12) 0.0186(11) 0.0072(9) 0.0036(9) 0.0042(10)
O2' 0.0328(9) 0.0219(9) 0.0176(7) 0.0085(7) 0.0041(7) 0.0139(8)
C2' 0.0165(11) 0.0120(12) 0.0208(11) 0.0065(9) 0.0022(9) 0.0037(9)
O3' 0.0158(8) 0.0225(9) 0.0247(8) 0.0067(7) 0.0057(6) 0.0074(7)
C3' 0.0153(11) 0.0194(13) 0.0248(11) 0.0121(10) 0.0020(9) 0.0048(10)
C4' 0.0142(11) 0.0178(13) 0.0231(11) 0.0104(10) 0.0047(9) 0.0058(10)
C5' 0.0180(11) 0.0194(13) 0.0231(11) 0.0106(10) 0.0081(9) 0.0081(10)
C6' 0.0207(12) 0.0301(14) 0.0204(11) 0.0149(10) 0.0045(9) 0.0117(11)
C7' 0.0177(12) 0.0269(14) 0.0225(11) 0.0137(10) 0.0051(9) 0.0090(11)
C8' 0.0220(12) 0.0187(13) 0.0142(10) 0.0083(9) 0.0018(9) 0.0077(10)
C9' 0.0187(12) 0.0187(13) 0.0165(10) 0.0075(9) -0.0002(9) 0.0054(10)
C10' 0.0182(12) 0.0181(13) 0.0279(12) 0.0074(10) 0.0030(9) 0.0071(10)
C11' 0.0174(12) 0.0117(12) 0.0238(11) 0.0050(9) -0.0001(9) 0.0037(10)
C12' 0.0231(12) 0.0173(13) 0.0246(12) 0.0089(10) -0.0019(10) 0.0056(10)
C13' 0.0279(13) 0.0198(13) 0.0180(11) 0.0088(10) 0.0027(10) 0.0049(11)
C14' 0.0203(12) 0.0187(13) 0.0243(11) 0.0103(10) 0.0083(9) 0.0071(10)
C15' 0.0296(13) 0.0229(14) 0.0230(12) 0.0101(10) 0.0035(10) 0.0097(11)
C16' 0.0431(16) 0.0203(14) 0.0266(13) 0.0052(11) 0.0079(11) 0.0146(12)
C17' 0.0353(14) 0.0219(14) 0.0363(14) 0.0157(11) 0.0118(11) 0.0155(12)
C18' 0.0261(13) 0.0235(14) 0.0265(12) 0.0159(11) 0.0090(10) 0.0103(11)
C19' 0.0226(12) 0.0265(14) 0.0189(11) 0.0122(10) 0.0025(9) 0.0053(11)
C20' 0.0292(14) 0.0198(14) 0.0241(12) 0.0108(10) -0.0011(10) -0.0022(11)
C21' 0.0357(15) 0.0210(14) 0.0249(12) 0.0038(11) 0.0057(11) 0.0083(12)
C22' 0.0260(13) 0.0267(15) 0.0263(12) 0.0111(11) 0.0083(10) 0.0109(12)
N1 0.0287(13) 0.0302(13) 0.0274(12) 0.0138(10) 0.0061(10) 0.0041(10)
C1G 0.0237(13) 0.0278(15) 0.0265(12) 0.0103(11) 0.0035(10) 0.0015(11)
C2G 0.0321(14) 0.0283(15) 0.0251(12) 0.0120(11) 0.0029(11) 0.0027(12)
C3G 0.0339(15) 0.0328(16) 0.0245(12) 0.0148(12) 0.0098(11) 0.0079(12)
N2 0.0303(13) 0.0288(14) 0.0306(12) 0.0143(11) 0.0116(10) 0.0067(11)
C1Z 0.0495(17) 0.0305(16) 0.0218(12) 0.0096(11) 0.0070(12) 0.0108(13)
Cl1 0.0445(4) 0.0402(4) 0.0420(4) 0.0185(3) 0.0186(3) 0.0173(3)
Cl2 0.0360(4) 0.0638(6) 0.0437(4) 0.0148(4) 0.0102(3) 0.0139(4)
Cl3 0.1049(7) 0.0302(4) 0.0319(4) 0.0008(3) -0.0075(4) 0.0162(5)

loop_
_atom_type_symbol
_atom_type_description
_atom_type_scat_dispersion_real
_atom_type_scat_dispersion_imag
_atom_type_scat_source
C C 0.0033 0.0016 'International Tables Vol C Tables 4.2.6.8 and 6.1.1.4'
H H 0.0000 0.0000 'International Tables Vol C Tables 4.2.6.8 and 6.1.1.4'
N N 0.0061 0.0033 'International Tables Vol C Tables 4.2.6.8 and 6.1.1.4'
O O 0.0106 0.0060 'International Tables Vol C Tables 4.2.6.8 and 6.1.1.4'
Cl Cl 0.1484 0.1585 'International Tables Vol C Tables 4.2.6.8 and 6.1.1.4'

loop_
_geom_angle_atom_site_label_1
_geom_angle_atom_site_label_2
_geom_angle_atom_site_label_3
_geom_angle
_geom_angle_site_symmetry_1
_geom_angle_site_symmetry_3
_geom_angle_publ_flag
O1 C1 C2 123.52(19) . . ?
O1 C1 C11 115.58(18) . . ?
C2 C1 C11 120.86(19) . . ?
C5 O2 C6 119.41(17) . . ?
C14 C2 C1 118.23(19) . . ?
C14 C2 C3 119.85(19) . . ?
C1 C2 C3 121.9(2) . . ?
C8 O3 C7 118.28(18) . . ?
C2 C3 C4 116.3(2) . . ?
C15 C4 C5 118.1(2) . . ?
C15 C4 C3 124.35(19) . . ?
C5 C4 C3 117.5(2) . . ?
O2 C5 C18 124.9(2) . . ?
O2 C5 C4 113.84(19) . . ?
C18 C5 C4 121.2(2) . . ?
O2 C6 C7 105.98(17) . 2_676 ?
O3 C7 C6 106.49(19) . 2_676 ?
O3 C8 C19 124.00(19) . . ?
O3 C8 C9 115.0(2) . . ?
C19 C8 C9 121.0(2) . . ?
C22 C9 C8 117.3(2) . . ?
C22 C9 C10 122.17(19) . . ?
C8 C9 C10 120.47(19) . . ?
C9 C10 C11 114.56(17) . . ?
C12 C11 C1 118.73(18) . . ?
C12 C11 C10 122.07(19) . . ?
C1 C11 C10 119.20(19) . . ?
C13 C12 C11 121.1(2) . . ?
C14 C13 C12 119.5(2) . . ?
C13 C14 C2 121.44(19) . . ?
C4 C15 C16 121.3(2) . . ?
C17 C16 C15 119.6(2) . . ?
C18 C17 C16 120.4(2) . . ?
C17 C18 C5 119.3(2) . . ?
C20 C19 C8 119.7(2) . . ?
C21 C20 C19 120.2(2) . . ?
C20 C21 C22 119.4(2) . . ?
C9 C22 C21 122.3(2) . . ?
O1' C1' C11' 123.19(18) . . ?
O1' C1' C2' 115.79(19) . . ?
C11' C1' C2' 120.94(19) . . ?
C5' O2' C6' 117.35(17) . . ?
C14' C2' C1' 118.6(2) . . ?
C14' C2' C3' 121.96(18) . . ?
C1' C2' C3' 119.45(18) . . ?
C8' O3' C7' 117.83(16) . . ?
C2' C3' C4' 115.65(18) . . ?
C15' C4' C5' 118.0(2) . . ?
C15' C4' C3' 121.6(2) . . ?
C5' C4' C3' 120.36(19) . . ?
O2' C5' C18' 123.2(2) . . ?
O2' C5' C4' 115.8(2) . . ?
C18' C5' C4' 121.0(2) . . ?
O2' C6' C7' 106.86(19) . 2_666 ?
O3' C7' C6' 108.21(17) . 2_666 ?
O3' C8' C19' 124.38(19) . . ?
O3' C8' C9' 114.84(18) . . ?
C19' C8' C9' 120.78(19) . . ?
C22' C9' C8' 117.9(2) . . ?
C22' C9' C10' 123.87(19) . . ?
C8' C9' C10' 118.25(19) . . ?
C11' C10' C9' 115.89(18) . . ?
C1' C11' C12' 118.31(19) . . ?
C1' C11' C10' 121.58(19) . . ?
C12' C11' C10' 120.1(2) . . ?
C13' C12' C11' 121.7(2) . . ?
C12' C13' C14' 119.4(2) . . ?
C13' C14' C2' 120.96(19) . . ?
C4' C15' C16' 121.5(2) . . ?
C17' C16' C15' 119.9(2) . . ?
C16' C17' C18' 120.0(2) . . ?
C5' C18' C17' 119.7(2) . . ?
C20' C19' C8' 119.3(2) . . ?
C21' C20' C19' 120.9(2) . . ?
C20' C21' C22' 119.4(2) . . ?
C9' C22' C21' 121.7(2) . . ?
N1 C1G C2G 111.93(19) . . ?
C1G C2G C3G 110.67(19) . . ?
N2 C3G C2G 111.77(19) . . ?
Cl1 C1Z Cl3 111.31(13) . . ?
Cl1 C1Z Cl2 110.76(16) . . ?
Cl3 C1Z Cl2 110.19(14) . . ?

loop_
_geom_bond_atom_site_label_1
_geom_bond_atom_site_label_2
_geom_bond_distance
_geom_bond_site_symmetry_2
_geom_bond_publ_flag
O1 C1 1.357(3) . ?
C1 C2 1.403(3) . ?
C1 C11 1.406(3) . ?
O2 C5 1.375(3) . ?
O2 C6 1.428(2) . ?
C2 C14 1.395(3) . ?
C2 C3 1.503(3) . ?
O3 C8 1.373(3) . ?
O3 C7 1.434(2) . ?
C3 C4 1.522(3) . ?
C4 C15 1.375(3) . ?
C4 C5 1.405(3) . ?
C5 C18 1.381(3) . ?
C6 C7 1.494(3) 2_676 ?
C7 C6 1.494(3) 2_676 ?
C8 C19 1.392(3) . ?
C8 C9 1.403(3) . ?
C9 C22 1.382(3) . ?
C9 C10 1.506(3) . ?
C10 C11 1.510(3) . ?
C11 C12 1.388(3) . ?
C12 C13 1.386(3) . ?
C13 C14 1.384(3) . ?
C15 C16 1.387(3) . ?
C16 C17 1.384(3) . ?
C17 C18 1.383(3) . ?
C19 C20 1.386(3) . ?
C20 C21 1.379(3) . ?
C21 C22 1.387(3) . ?
O1' C1' 1.362(2) . ?
C1' C11' 1.396(3) . ?
C1' C2' 1.407(3) . ?
O2' C5' 1.378(3) . ?
O2' C6' 1.436(3) . ?
C2' C14' 1.396(3) . ?
C2' C3' 1.511(3) . ?
O3' C8' 1.366(2) . ?
O3' C7' 1.430(2) . ?
C3' C4' 1.517(3) . ?
C4' C15' 1.385(3) . ?
C4' C5' 1.402(3) . ?
C5' C18' 1.388(3) . ?
C6' C7' 1.501(3) 2_666 ?
C7' C6' 1.501(3) 2_666 ?
C8' C19' 1.390(3) . ?
C8' C9' 1.411(3) . ?
C9' C22' 1.378(3) . ?
C9' C10' 1.514(3) . ?
C10' C11' 1.507(3) . ?
C11' C12' 1.399(3) . ?
C12' C13' 1.375(3) . ?
C13' C14' 1.390(3) . ?
C15' C16' 1.386(4) . ?
C16' C17' 1.380(3) . ?
C17' C18' 1.390(3) . ?
C19' C20' 1.388(3) . ?
C20' C21' 1.370(3) . ?
C21' C22' 1.395(3) . ?
N1 C1G 1.476(3) . ?
C1G C2G 1.509(3) . ?
C2G C3G 1.516(3) . ?
C3G N2 1.469(3) . ?
C1Z Cl1 1.744(3) . ?
C1Z Cl3 1.748(2) . ?
C1Z Cl2 1.766(3) . ?

loop_
_geom_torsion_atom_site_label_1
_geom_torsion_atom_site_label_2
_geom_torsion_atom_site_label_3
_geom_torsion_atom_site_label_4
_geom_torsion
_geom_torsion_site_symmetry_1
_geom_torsion_site_symmetry_2
_geom_torsion_site_symmetry_3
_geom_torsion_site_symmetry_4
_geom_torsion_publ_flag
O1 C1 C2 C14 -178.5(2) . . . . ?
C11 C1 C2 C14 3.9(3) . . . . ?
O1 C1 C2 C3 3.8(3) . . . . ?
C11 C1 C2 C3 -173.8(2) . . . . ?
C14 C2 C3 C4 89.4(3) . . . . ?
C1 C2 C3 C4 -93.0(3) . . . . ?
C2 C3 C4 C15 -2.6(3) . . . . ?
C2 C3 C4 C5 178.68(19) . . . . ?
C6 O2 C5 C18 0.8(3) . . . . ?
C6 O2 C5 C4 -179.69(18) . . . . ?
C15 C4 C5 O2 178.41(19) . . . . ?
C3 C4 C5 O2 -2.8(3) . . . . ?
C15 C4 C5 C18 -2.1(3) . . . . ?
C3 C4 C5 C18 176.7(2) . . . . ?
C5 O2 C6 C7 168.47(18) . . . 2_676 ?
C8 O3 C7 C6 -174.45(17) . . . 2_676 ?
C7 O3 C8 C19 6.7(3) . . . . ?
C7 O3 C8 C9 -172.98(17) . . . . ?
O3 C8 C9 C22 179.40(19) . . . . ?
C19 C8 C9 C22 -0.3(3) . . . . ?
O3 C8 C9 C10 1.0(3) . . . . ?
C19 C8 C9 C10 -178.64(19) . . . . ?
C22 C9 C10 C11 29.8(3) . . . . ?
C8 C9 C10 C11 -151.91(19) . . . . ?
O1 C1 C11 C12 178.5(2) . . . . ?
C2 C1 C11 C12 -3.7(3) . . . . ?
O1 C1 C11 C10 -1.1(3) . . . . ?
C2 C1 C11 C10 176.6(2) . . . . ?
C9 C10 C11 C12 -102.2(2) . . . . ?
C9 C10 C11 C1 77.5(3) . . . . ?
C1 C11 C12 C13 0.9(3) . . . . ?
C10 C11 C12 C13 -179.5(2) . . . . ?
C11 C12 C13 C14 1.7(4) . . . . ?
C12 C13 C14 C2 -1.4(4) . . . . ?
C1 C2 C14 C13 -1.3(3) . . . . ?
C3 C2 C14 C13 176.4(2) . . . . ?
C5 C4 C15 C16 1.0(3) . . . . ?
C3 C4 C15 C16 -177.7(2) . . . . ?
C4 C15 C16 C17 0.9(4) . . . . ?
C15 C16 C17 C18 -1.7(4) . . . . ?
C16 C17 C18 C5 0.7(3) . . . . ?
O2 C5 C18 C17 -179.3(2) . . . . ?
C4 C5 C18 C17 1.3(3) . . . . ?
O3 C8 C19 C20 -178.62(19) . . . . ?
C9 C8 C19 C20 1.0(3) . . . . ?
C8 C19 C20 C21 -0.5(3) . . . . ?
C19 C20 C21 C22 -0.7(3) . . . . ?
C8 C9 C22 C21 -1.0(3) . . . . ?
C10 C9 C22 C21 177.3(2) . . . . ?
C20 C21 C22 C9 1.5(4) . . . . ?
O1' C1' C2' C14' 179.47(19) . . . . ?
C11' C1' C2' C14' 2.5(3) . . . . ?
O1' C1' C2' C3' 0.4(3) . . . . ?
C11' C1' C2' C3' -176.5(2) . . . . ?
C14' C2' C3' C4' 95.8(2) . . . . ?
C1' C2' C3' C4' -85.2(2) . . . . ?
C2' C3' C4' C15' -39.7(3) . . . . ?
C2' C3' C4' C5' 144.32(19) . . . . ?
C6' O2' C5' C18' -1.9(3) . . . . ?
C6' O2' C5' C4' 176.76(18) . . . . ?
C15' C4' C5' O2' 179.78(18) . . . . ?
C3' C4' C5' O2' -4.1(3) . . . . ?
C15' C4' C5' C18' -1.5(3) . . . . ?
C3' C4' C5' C18' 174.62(19) . . . . ?
C5' O2' C6' C7' -179.75(16) . . . 2_666 ?
C8' O3' C7' C6' -175.52(18) . . . 2_666 ?
C7' O3' C8' C19' 6.0(3) . . . . ?
C7' O3' C8' C9' -173.58(19) . . . . ?
O3' C8' C9' C22' -177.26(19) . . . . ?
C19' C8' C9' C22' 3.1(3) . . . . ?
O3' C8' C9' C10' 4.5(3) . . . . ?
C19' C8' C9' C10' -175.1(2) . . . . ?
C22' C9' C10' C11' 3.8(3) . . . . ?
C8' C9' C10' C11' -178.1(2) . . . . ?
O1' C1' C11' C12' -178.9(2) . . . . ?
C2' C1' C11' C12' -2.1(3) . . . . ?
O1' C1' C11' C10' -0.1(3) . . . . ?
C2' C1' C11' C10' 176.6(2) . . . . ?
C9' C10' C11' C1' 99.0(2) . . . . ?
C9' C10' C11' C12' -82.3(3) . . . . ?
C1' C11' C12' C13' 0.1(3) . . . . ?
C10' C11' C12' C13' -178.6(2) . . . . ?
C11' C12' C13' C14' 1.4(3) . . . . ?
C12' C13' C14' C2' -1.0(3) . . . . ?
C1' C2' C14' C13' -0.9(3) . . . . ?
C3' C2' C14' C13' 178.1(2) . . . . ?
C5' C4' C15' C16' 0.6(3) . . . . ?
C3' C4' C15' C16' -175.5(2) . . . . ?
C4' C15' C16' C17' 0.9(4) . . . . ?
C15' C16' C17' C18' -1.5(4) . . . . ?
O2' C5' C18' C17' 179.57(19) . . . . ?
C4' C5' C18' C17' 1.0(3) . . . . ?
C16' C17' C18' C5' 0.6(3) . . . . ?
O3' C8' C19' C20' 177.8(2) . . . . ?
C9' C8' C19' C20' -2.6(3) . . . . ?
C8' C19' C20' C21' 0.3(4) . . . . ?
C19' C20' C21' C22' 1.4(4) . . . . ?
C8' C9' C22' C21' -1.4(3) . . . . ?
C10' C9' C22' C21' 176.7(2) . . . . ?
C20' C21' C22' C9' -0.8(4) . . . . ?
N1 C1G C2G C3G 169.30(19) . . . . ?
C1G C2G C3G N2 173.09(19) . . . . ?
